data_4063411
loop_
_publ_author_name
'Adams, Richard D.'
'Kan, Yuwei'
'Zhang, Qiang'

_publ_section_title
;
 Transformations of Triphenylgermyl Ligands in Iridium&#x2212;Ruthenium
 Carbonyl Cluster Complexes
;
_journal_issue 2
_journal_name_full Organometallics
_journal_page_first 328
_journal_page_last 333
_journal_paper_doi 10.1021/om100989s
_journal_volume 30
_journal_year 2011
_chemical_formula_sum 'C47 H35 Cl4 Ge3 Ir O13 Ru3'
_chemical_formula_weight 1662.73
_chemical_name_systematic
; 
 ? 
;
_space_group_IT_number 2
_symmetry_cell_setting triclinic
_symmetry_space_group_name_Hall '-P 1'
_symmetry_space_group_name_H-M 'P -1'
_atom_sites_solution_hydrogens geom
_atom_sites_solution_primary direct
_atom_sites_solution_secondary difmap
_audit_creation_method SHELXL-97
_cell_angle_alpha 103.0390(10)
_cell_angle_beta 107.5640(10)
_cell_angle_gamma 96.1850(10)
_cell_formula_units_Z 2
_cell_length_a 11.4182(3)
_cell_length_b 14.0029(4)
_cell_length_c 18.3262(5)
_cell_measurement_reflns_used 6102
_cell_measurement_temperature 293(2)
_cell_measurement_theta_max 24.90
_cell_measurement_theta_min 2.19
_cell_volume 2672.30(13)
_computing_cell_refinement 'SAINT+  V6.45 (Bruker, 2003)'
_computing_data_collection 'SMART V5.632 (Bruker, 2005)'
_computing_data_reduction 'SAINT+  V6.45'
_computing_molecular_graphics 'SHELXTL V6.1 (Sheldrick, 2000)'
_computing_publication_material 'SHELXTL V6.1'
_computing_structure_refinement 'SHELXL-97 (Sheldrick, 1997)'
_computing_structure_solution 'SHELXS-97 (Sheldrick, 1990)'
_diffrn_ambient_temperature 293(2)
_diffrn_measured_fraction_theta_full 1.000
_diffrn_measured_fraction_theta_max 1.000
_diffrn_measurement_device_type 'Bruker SMART APEX CCD diffractometer'
_diffrn_measurement_method 'omega scans'
_diffrn_radiation_monochromator graphite
_diffrn_radiation_source 'fine-focus sealed tube'
_diffrn_radiation_type MoK\a
_diffrn_radiation_wavelength 0.71073
_diffrn_reflns_av_R_equivalents 0.0445
_diffrn_reflns_av_sigmaI/netI 0.0456
_diffrn_reflns_limit_h_max 13
_diffrn_reflns_limit_h_min -13
_diffrn_reflns_limit_k_max 16
_diffrn_reflns_limit_k_min -16
_diffrn_reflns_limit_l_max 21
_diffrn_reflns_limit_l_min -21
_diffrn_reflns_number 33577
_diffrn_reflns_theta_full 25.03
_diffrn_reflns_theta_max 25.03
_diffrn_reflns_theta_min 1.21
_diffrn_standards_decay_% <1
_exptl_absorpt_coefficient_mu 5.228
_exptl_absorpt_correction_T_max 1.000
_exptl_absorpt_correction_T_min 0.804
_exptl_absorpt_correction_type multi-scan
_exptl_absorpt_process_details '(SADABS, Bruker, 1997)'
_exptl_crystal_colour Red
_exptl_crystal_density_diffrn 2.066
_exptl_crystal_density_method 'not measured'
_exptl_crystal_description Plate
_exptl_crystal_F_000 1588
_exptl_crystal_size_max 0.10
_exptl_crystal_size_mid 0.10
_exptl_crystal_size_min 0.05
_refine_diff_density_max 1.297
_refine_diff_density_min -0.654
_refine_diff_density_rms 0.121
_refine_ls_extinction_method none
_refine_ls_goodness_of_fit_ref 1.080
_refine_ls_hydrogen_treatment constr
_refine_ls_matrix_type full
_refine_ls_number_parameters 616
_refine_ls_number_reflns 9461
_refine_ls_number_restraints 0
_refine_ls_restrained_S_all 1.080
_refine_ls_R_factor_all 0.0560
_refine_ls_R_factor_gt 0.0393
_refine_ls_shift/su_max 0.001
_refine_ls_shift/su_mean 0.000
_refine_ls_structure_factor_coef Fsqd
_refine_ls_weighting_details 'calc w=1/[\s^2^(Fo^2^)+(0.0477P)^2^+0.3246P] where P=(Fo^2^+2Fc^2^)/3'
_refine_ls_weighting_scheme calc
_refine_ls_wR_factor_gt 0.0897
_refine_ls_wR_factor_ref 0.1028
_reflns_number_gt 7476
_reflns_number_total 9461
_reflns_threshold_expression >2sigma(I)
_cod_data_source_file om100989s_si_001.cif
_cod_data_source_block 5
_cod_depositor_comments
;
The following automatic conversions were performed:

'_symmetry_cell_setting' value 'Triclinic' changed to 'triclinic'
according to the built-in table from CIF Core dictionary named
'cif_core.dic' version 2.4.1 from
2010-06-29.

'_exptl_absorpt_correction_type' value 'Multi-Scan'
changed to 'multi-scan' according to the built-in table from CIF Core
dictionary named 'cif_core.dic' version 2.4.1 from 2010-06-29.

Automatic conversion script
Id: cif_fix_values 1673 2011-04-08 12:14:43Z adriana 
;
_cod_original_sg_symbol_H-M P-1
_cod_database_code 4063411

loop_
_symmetry_equiv_pos_as_xyz
'x, y, z'
'-x, -y, -z'

loop_
_atom_site_label
_atom_site_type_symbol
_atom_site_fract_x
_atom_site_fract_y
_atom_site_fract_z
_atom_site_U_iso_or_equiv
_atom_site_adp_type
_atom_site_occupancy
_atom_site_symmetry_multiplicity
_atom_site_calc_flag
_atom_site_refinement_flags
_atom_site_disorder_assembly
_atom_site_disorder_group
Ir1 Ir 0.69786(3) 0.76241(3) 0.33943(2) 0.04038(13) Uani 0.5970(16) 1 d P A 1
Ru1 Ru 0.78297(5) 0.57935(4) 0.34198(3) 0.03954(15) Uani 1 1 d . . .
Ru2 Ru 0.84376(5) 0.68938(5) 0.23707(3) 0.04440(16) Uani 1 1 d . A .
Ru3 Ru 0.62064(3) 0.52778(3) 0.18224(2) 0.03847(15) Uani 0.5970(16) 1 d P A 1
Ir2 Ir 0.62064(3) 0.52778(3) 0.18224(2) 0.03847(15) Uani 0.4030(16) 1 d P A 2
Ru4 Ru 0.69786(3) 0.76241(3) 0.33943(2) 0.04038(13) Uani 0.4030(16) 1 d P A 2
Ge1 Ge 0.86903(7) 0.74387(6) 0.44993(4) 0.0477(2) Uani 1 1 d . A .
Ge2 Ge 0.76705(7) 0.42508(6) 0.23375(5) 0.04414(19) Uani 1 1 d . A .
Ge3 Ge 0.63532(7) 0.71380(6) 0.18258(4) 0.04340(19) Uani 1 1 d . . .
C1 C 0.5333(6) 0.6549(5) 0.2351(4) 0.0382(15) Uani 1 1 d . A .
C2 C 0.3971(7) 0.6617(6) 0.2171(5) 0.0465(18) Uani 1 1 d . . .
C3 C 0.1985(7) 0.6093(7) 0.1187(6) 0.083(3) Uani 1 1 d . . .
H3A H 0.1645 0.6008 0.1593 0.125 Uiso 1 1 calc R A .
H3B H 0.1561 0.5565 0.0709 0.125 Uiso 1 1 calc R . .
H3C H 0.1871 0.6724 0.1083 0.125 Uiso 1 1 calc R . .
C4 C 0.5900(6) 0.6052(5) 0.2944(4) 0.0382(15) Uani 1 1 d . A .
C5 C 0.4979(6) 0.5578(6) 0.3267(4) 0.0441(17) Uani 1 1 d . . .
C6 C 0.4020(9) 0.5847(7) 0.4254(6) 0.088(3) Uani 1 1 d . . .
H6A H 0.3216 0.5694 0.3844 0.132 Uiso 1 1 calc R A .
H6B H 0.4024 0.6373 0.4694 0.132 Uiso 1 1 calc R . .
H6C H 0.4184 0.5263 0.4429 0.132 Uiso 1 1 calc R . .
C11 C 0.7306(7) 0.5051(6) 0.4034(4) 0.0518(19) Uani 1 1 d . A .
C12 C 0.9421(7) 0.5533(6) 0.3891(4) 0.0540(19) Uani 1 1 d . A .
C21 C 1.0067(8) 0.6746(7) 0.2995(5) 0.063(2) Uani 1 1 d . . .
C22 C 0.9015(8) 0.8204(7) 0.2375(6) 0.070(2) Uani 1 1 d . . .
C23 C 0.8742(8) 0.6330(8) 0.1426(6) 0.074(3) Uani 1 1 d . . .
C31 C 0.4713(7) 0.4310(6) 0.1453(4) 0.0531(19) Uani 1 1 d . . .
C32 C 0.6308(6) 0.4911(6) 0.0802(5) 0.0501(18) Uani 1 1 d . . .
C41 C 0.6046(7) 0.8088(6) 0.4062(5) 0.058(2) Uani 1 1 d . . .
C42 C 0.7581(7) 0.8942(7) 0.3450(4) 0.059(2) Uani 1 1 d . . .
C43 C 0.8484(7) 0.7589(6) 0.5534(4) 0.0521(19) Uani 1 1 d . . .
C44 C 0.9305(7) 0.8298(6) 0.6204(4) 0.061(2) Uani 1 1 d . A .
H44 H 0.9994 0.8673 0.6163 0.074 Uiso 1 1 calc R . .
C45 C 0.9116(9) 0.8461(7) 0.6936(5) 0.077(3) Uani 1 1 d . . .
H45 H 0.9673 0.8947 0.7374 0.092 Uiso 1 1 calc R A .
C46 C 0.8142(11) 0.7923(8) 0.7014(6) 0.088(3) Uani 1 1 d . A .
H46 H 0.8038 0.8031 0.7508 0.106 Uiso 1 1 calc R . .
C47 C 0.7294(11) 0.7216(8) 0.6373(6) 0.097(3) Uani 1 1 d . . .
H47 H 0.6612 0.6848 0.6427 0.116 Uiso 1 1 calc R A .
C48 C 0.7472(8) 0.7054(7) 0.5630(5) 0.074(3) Uani 1 1 d . A .
H48 H 0.6897 0.6577 0.5193 0.089 Uiso 1 1 calc R . .
C49 C 1.0432(7) 0.8101(6) 0.4756(4) 0.057(2) Uani 1 1 d . . .
C50 C 1.0714(8) 0.8939(7) 0.4508(5) 0.064(2) Uani 1 1 d . A .
H50 H 1.0072 0.9213 0.4232 0.077 Uiso 1 1 calc R . .
C51 C 1.1965(9) 0.9371(8) 0.4675(6) 0.081(3) Uani 1 1 d . . .
H51 H 1.2151 0.9937 0.4515 0.097 Uiso 1 1 calc R A .
C52 C 1.2901(9) 0.8969(9) 0.5066(6) 0.093(4) Uani 1 1 d . A .
H52 H 1.3726 0.9242 0.5151 0.111 Uiso 1 1 calc R . .
C53 C 1.2647(9) 0.8154(9) 0.5342(6) 0.090(3) Uani 1 1 d . . .
H53 H 1.3297 0.7888 0.5619 0.107 Uiso 1 1 calc R A .
C54 C 1.1401(8) 0.7735(7) 0.5200(5) 0.069(2) Uani 1 1 d . A .
H54 H 1.1225 0.7208 0.5405 0.082 Uiso 1 1 calc R . .
C55 C 0.7015(7) 0.2962(5) 0.2427(4) 0.0489(18) Uani 1 1 d . . .
C56 C 0.5865(8) 0.2782(6) 0.2562(5) 0.062(2) Uani 1 1 d . A .
H56 H 0.5449 0.3310 0.2650 0.074 Uiso 1 1 calc R . .
C57 C 0.5342(9) 0.1854(7) 0.2568(6) 0.079(3) Uani 1 1 d . . .
H57 H 0.4587 0.1753 0.2661 0.094 Uiso 1 1 calc R A .
C58 C 0.5962(11) 0.1076(7) 0.2433(6) 0.093(3) Uani 1 1 d . A .
H58 H 0.5615 0.0441 0.2429 0.112 Uiso 1 1 calc R . .
C59 C 0.7094(10) 0.1225(7) 0.2303(6) 0.085(3) Uani 1 1 d . . .
H59 H 0.7514 0.0700 0.2217 0.102 Uiso 1 1 calc R A .
C60 C 0.7574(8) 0.2149(7) 0.2305(5) 0.066(2) Uani 1 1 d . A .
H60 H 0.8334 0.2240 0.2218 0.079 Uiso 1 1 calc R . .
C61 C 0.8993(6) 0.3968(5) 0.1887(5) 0.0465(17) Uani 1 1 d . . .
C62 C 1.0245(8) 0.4199(7) 0.2281(6) 0.071(2) Uani 1 1 d . A .
H62 H 1.0539 0.4532 0.2821 0.086 Uiso 1 1 calc R . .
C63 C 1.1107(8) 0.3949(8) 0.1897(7) 0.087(3) Uani 1 1 d . . .
H63 H 1.1961 0.4131 0.2179 0.104 Uiso 1 1 calc R A .
C64 C 1.0702(10) 0.3449(8) 0.1126(7) 0.089(3) Uani 1 1 d . A .
H64 H 1.1276 0.3279 0.0875 0.107 Uiso 1 1 calc R . .
C65 C 0.9444(11) 0.3186(9) 0.0701(6) 0.095(3) Uani 1 1 d . . .
H65 H 0.9161 0.2842 0.0164 0.114 Uiso 1 1 calc R A .
C66 C 0.8605(8) 0.3441(7) 0.1087(5) 0.073(3) Uani 1 1 d . A .
H66 H 0.7753 0.3255 0.0802 0.087 Uiso 1 1 calc R . .
C67 C 0.5465(7) 0.7792(5) 0.1074(4) 0.0463(17) Uani 1 1 d . A .
C68 C 0.5723(9) 0.7711(7) 0.0383(5) 0.071(3) Uani 1 1 d . . .
H68 H 0.6303 0.7329 0.0280 0.085 Uiso 1 1 calc R A .
C69 C 0.5131(11) 0.8189(8) -0.0163(6) 0.090(3) Uani 1 1 d . A .
H69 H 0.5326 0.8135 -0.0626 0.107 Uiso 1 1 calc R . .
C70 C 0.4279(10) 0.8734(8) -0.0034(6) 0.087(3) Uani 1 1 d . . .
H70 H 0.3877 0.9044 -0.0411 0.105 Uiso 1 1 calc R A .
C71 C 0.4008(10) 0.8829(8) 0.0646(7) 0.096(4) Uani 1 1 d . A .
H71 H 0.3431 0.9219 0.0738 0.116 Uiso 1 1 calc R . .
C72 C 0.4575(8) 0.8354(7) 0.1206(5) 0.072(3) Uani 1 1 d . . .
H72 H 0.4366 0.8409 0.1664 0.086 Uiso 1 1 calc R A .
C1S C 0.2506(11) 0.9172(10) 0.2875(7) 0.113(4) Uani 1 1 d . . .
H1S1 H 0.2593 0.8510 0.2936 0.135 Uiso 1 1 calc R . .
H1S2 H 0.1889 0.9391 0.3107 0.135 Uiso 1 1 calc R . .
C2S C 0.9122 0.9221 0.0338 0.479 Uani 1 1 d . . .
H2S1 H 0.9959 0.9178 0.0326 0.575 Uiso 1 1 calc R . .
H2S2 H 0.8905 0.8788 0.0641 0.575 Uiso 1 1 calc R . .
Cl1S Cl 0.3919(4) 0.9975(3) 0.3381(3) 0.1704(19) Uani 1 1 d . . .
Cl2S Cl 0.1987(4) 0.9109(4) 0.1887(2) 0.182(2) Uani 1 1 d . . .
Cl3S Cl 0.8070 0.8923 -0.0592 0.634 Uani 1 1 d . . .
Cl4S Cl 0.9009 1.0451 0.0733 0.527 Uani 1 1 d . . .
O1 O 0.3560(5) 0.7117(5) 0.2613(4) 0.085(2) Uani 1 1 d . A .
O2 O 0.3302(4) 0.6062(5) 0.1451(3) 0.0673(16) Uani 1 1 d . A .
O3 O 0.4318(5) 0.4791(4) 0.2941(3) 0.0647(15) Uani 1 1 d . A .
O4 O 0.4984(5) 0.6167(4) 0.3942(3) 0.0650(15) Uani 1 1 d . A .
O11 O 0.7011(6) 0.4581(5) 0.4404(4) 0.0746(17) Uani 1 1 d . . .
O12 O 1.0332(5) 0.5314(5) 0.4205(4) 0.0814(19) Uani 1 1 d . . .
O21 O 1.1092(5) 0.6707(5) 0.3281(4) 0.0798(19) Uani 1 1 d . A .
O22 O 0.9346(7) 0.8992(5) 0.2356(5) 0.113(3) Uani 1 1 d . A .
O23 O 0.8967(6) 0.6059(6) 0.0858(4) 0.112(3) Uani 1 1 d . A .
O31 O 0.3822(5) 0.3730(4) 0.1176(4) 0.0729(17) Uani 1 1 d . A .
O32 O 0.6352(5) 0.4678(5) 0.0172(3) 0.0756(17) Uani 1 1 d . A .
O41 O 0.5528(6) 0.8411(5) 0.4463(4) 0.0784(18) Uani 1 1 d . A .
O42 O 0.7931(6) 0.9747(4) 0.3467(4) 0.0793(19) Uani 1 1 d . A .

loop_
_atom_site_aniso_label
_atom_site_aniso_U_11
_atom_site_aniso_U_22
_atom_site_aniso_U_33
_atom_site_aniso_U_23
_atom_site_aniso_U_13
_atom_site_aniso_U_12
Ir1 0.0391(2) 0.0447(2) 0.0382(2) 0.01181(16) 0.01408(16) 0.00702(15)
Ru1 0.0358(3) 0.0472(3) 0.0359(3) 0.0141(3) 0.0109(2) 0.0068(2)
Ru2 0.0354(3) 0.0566(4) 0.0457(3) 0.0193(3) 0.0167(3) 0.0072(3)
Ru3 0.0331(2) 0.0461(3) 0.0362(2) 0.01150(18) 0.01145(17) 0.00786(17)
Ir2 0.0331(2) 0.0461(3) 0.0362(2) 0.01150(18) 0.01145(17) 0.00786(17)
Ru4 0.0391(2) 0.0447(2) 0.0382(2) 0.01181(16) 0.01408(16) 0.00702(15)
Ge1 0.0417(4) 0.0596(5) 0.0371(4) 0.0111(4) 0.0101(3) 0.0035(4)
Ge2 0.0389(4) 0.0470(5) 0.0487(5) 0.0157(4) 0.0149(3) 0.0111(3)
Ge3 0.0401(4) 0.0538(5) 0.0412(4) 0.0195(4) 0.0152(3) 0.0110(3)
C1 0.035(4) 0.045(4) 0.036(4) 0.012(3) 0.012(3) 0.010(3)
C2 0.045(4) 0.055(5) 0.048(5) 0.024(4) 0.018(4) 0.019(4)
C3 0.039(5) 0.101(8) 0.092(7) 0.023(6) -0.004(5) 0.021(5)
C4 0.034(3) 0.042(4) 0.038(4) 0.008(3) 0.014(3) 0.004(3)
C5 0.037(4) 0.055(5) 0.044(4) 0.017(4) 0.014(3) 0.014(4)
C6 0.097(7) 0.096(7) 0.091(7) 0.020(6) 0.072(6) -0.001(6)
C11 0.049(4) 0.063(5) 0.045(4) 0.018(4) 0.014(4) 0.013(4)
C12 0.048(5) 0.069(6) 0.044(4) 0.016(4) 0.013(4) 0.014(4)
C21 0.054(5) 0.079(6) 0.061(5) 0.026(5) 0.022(4) 0.013(5)
C22 0.053(5) 0.077(7) 0.090(7) 0.025(6) 0.039(5) 0.008(5)
C23 0.045(5) 0.099(7) 0.068(6) 0.011(5) 0.018(5) 0.001(5)
C31 0.051(5) 0.067(5) 0.043(4) 0.013(4) 0.020(4) 0.015(4)
C32 0.037(4) 0.058(5) 0.049(5) 0.008(4) 0.012(4) 0.007(3)
C41 0.048(5) 0.067(6) 0.059(5) 0.014(4) 0.021(4) 0.009(4)
C42 0.059(5) 0.073(6) 0.041(4) 0.013(4) 0.012(4) 0.016(5)
C43 0.051(4) 0.057(5) 0.046(4) 0.012(4) 0.016(4) 0.010(4)
C44 0.055(5) 0.077(6) 0.042(5) 0.011(4) 0.010(4) 0.005(4)
C45 0.088(7) 0.089(7) 0.040(5) 0.001(5) 0.019(5) 0.000(6)
C46 0.119(9) 0.100(8) 0.046(6) 0.011(5) 0.036(6) 0.017(7)
C47 0.114(9) 0.107(9) 0.083(8) 0.023(7) 0.061(7) 0.001(7)
C48 0.074(6) 0.090(7) 0.049(5) 0.004(5) 0.025(5) -0.009(5)
C49 0.042(4) 0.075(6) 0.042(4) 0.004(4) 0.009(4) -0.001(4)
C50 0.053(5) 0.078(6) 0.049(5) 0.007(4) 0.014(4) -0.006(4)
C51 0.065(6) 0.094(8) 0.067(6) 0.002(5) 0.024(5) -0.019(6)
C52 0.045(6) 0.122(10) 0.080(7) -0.021(7) 0.022(5) -0.015(6)
C53 0.046(5) 0.118(9) 0.070(7) -0.017(6) 0.002(5) 0.016(6)
C54 0.058(5) 0.075(6) 0.060(5) 0.009(5) 0.009(4) 0.013(5)
C55 0.052(4) 0.047(4) 0.044(4) 0.013(3) 0.009(4) 0.011(4)
C56 0.064(5) 0.063(5) 0.063(5) 0.022(4) 0.024(4) 0.013(4)
C57 0.088(7) 0.063(6) 0.086(7) 0.034(5) 0.027(6) -0.002(5)
C58 0.131(10) 0.048(6) 0.108(9) 0.041(6) 0.038(7) 0.010(6)
C59 0.098(8) 0.065(7) 0.113(9) 0.037(6) 0.049(7) 0.029(6)
C60 0.074(6) 0.064(6) 0.074(6) 0.035(5) 0.028(5) 0.031(5)
C61 0.040(4) 0.041(4) 0.058(5) 0.011(4) 0.017(4) 0.010(3)
C62 0.050(5) 0.074(6) 0.081(7) 0.006(5) 0.021(5) 0.011(4)
C63 0.046(5) 0.086(7) 0.128(10) 0.016(7) 0.035(6) 0.021(5)
C64 0.080(8) 0.098(8) 0.117(10) 0.036(7) 0.058(7) 0.039(6)
C65 0.100(8) 0.127(10) 0.082(7) 0.032(7) 0.049(7) 0.061(7)
C66 0.063(6) 0.083(7) 0.070(6) 0.016(5) 0.020(5) 0.029(5)
C67 0.049(4) 0.044(4) 0.044(4) 0.016(3) 0.010(3) 0.010(3)
C68 0.090(7) 0.087(7) 0.052(5) 0.031(5) 0.028(5) 0.040(5)
C69 0.130(9) 0.096(8) 0.065(6) 0.043(6) 0.038(6) 0.050(7)
C70 0.109(8) 0.083(7) 0.060(6) 0.039(6) 0.000(6) 0.022(6)
C71 0.110(9) 0.104(9) 0.109(9) 0.062(7) 0.043(7) 0.073(7)
C72 0.089(7) 0.077(6) 0.078(6) 0.041(5) 0.045(5) 0.046(5)
C1S 0.110(9) 0.142(11) 0.103(9) 0.031(8) 0.060(8) 0.033(8)
C2S 0.479 0.479 0.479 0.130 0.161 0.091
Cl1S 0.114(3) 0.196(4) 0.203(4) 0.112(4) 0.030(3) -0.017(3)
Cl2S 0.171(4) 0.296(6) 0.117(3) 0.060(3) 0.072(3) 0.134(4)
Cl3S 0.634 0.634 0.634 0.173 0.213 0.120
Cl4S 0.527 0.527 0.527 0.144 0.178 0.100
O1 0.052(3) 0.128(6) 0.067(4) 0.001(4) 0.019(3) 0.042(4)
O2 0.033(3) 0.097(5) 0.060(4) 0.011(3) 0.005(3) 0.017(3)
O3 0.061(4) 0.062(4) 0.070(4) 0.011(3) 0.034(3) -0.009(3)
O4 0.074(4) 0.068(4) 0.065(4) 0.014(3) 0.047(3) 0.001(3)
O11 0.085(4) 0.085(4) 0.071(4) 0.042(4) 0.038(3) 0.013(3)
O12 0.051(4) 0.110(5) 0.080(4) 0.035(4) 0.006(3) 0.032(4)
O21 0.047(4) 0.116(6) 0.079(4) 0.035(4) 0.016(3) 0.021(4)
O22 0.119(6) 0.068(5) 0.177(8) 0.036(5) 0.086(6) 0.004(4)
O23 0.080(5) 0.164(8) 0.076(5) -0.016(5) 0.047(4) -0.001(5)
O31 0.049(3) 0.073(4) 0.076(4) -0.003(3) 0.016(3) -0.010(3)
O32 0.076(4) 0.106(5) 0.041(3) 0.008(3) 0.022(3) 0.019(4)
O41 0.083(4) 0.078(4) 0.085(5) 0.007(4) 0.054(4) 0.020(3)
O42 0.112(5) 0.044(4) 0.088(5) 0.023(3) 0.040(4) 0.008(3)

loop_
_atom_type_symbol
_atom_type_description
_atom_type_scat_dispersion_real
_atom_type_scat_dispersion_imag
_atom_type_scat_source
C C 0.0033 0.0016 'International Tables Vol C Tables 4.2.6.8 and 6.1.1.4'
H H 0.0000 0.0000 'International Tables Vol C Tables 4.2.6.8 and 6.1.1.4'
O O 0.0106 0.0060 'International Tables Vol C Tables 4.2.6.8 and 6.1.1.4'
Ge Ge 0.1547 1.8001 'International Tables Vol C Tables 4.2.6.8 and 6.1.1.4'
Ru Ru -1.2594 0.8363 'International Tables Vol C Tables 4.2.6.8 and 6.1.1.4'
Ir Ir -1.4442 7.9887 'International Tables Vol C Tables 4.2.6.8 and 6.1.1.4'
Cl Cl 0.1484 0.1585 'International Tables Vol C Tables 4.2.6.8 and 6.1.1.4'

loop_
_geom_angle_atom_site_label_1
_geom_angle_atom_site_label_2
_geom_angle_atom_site_label_3
_geom_angle
_geom_angle_site_symmetry_1
_geom_angle_site_symmetry_3
_geom_angle_publ_flag
C42 Ir1 C41 89.8(3) . . ?
C42 Ir1 C4 162.0(3) . . ?
C41 Ir1 C4 95.1(3) . . ?
C42 Ir1 C1 125.2(3) . . ?
C41 Ir1 C1 97.6(3) . . ?
C4 Ir1 C1 37.0(2) . . ?
C42 Ir1 Ge1 97.8(2) . . ?
C41 Ir1 Ge1 92.9(2) . . ?
C4 Ir1 Ge1 99.27(17) . . ?
C1 Ir1 Ge1 135.57(16) . . ?
C42 Ir1 Ge3 90.2(2) . . ?
C41 Ir1 Ge3 130.5(2) . . ?
C4 Ir1 Ge3 73.46(16) . . ?
C1 Ir1 Ge3 45.58(15) . . ?
Ge1 Ir1 Ge3 135.98(3) . . ?
C42 Ir1 Ru1 139.9(2) . . ?
C41 Ir1 Ru1 119.3(3) . . ?
C4 Ir1 Ru1 49.92(16) . . ?
C1 Ir1 Ru1 80.58(16) . . ?
Ge1 Ir1 Ru1 56.96(2) . . ?
Ge3 Ir1 Ru1 90.09(2) . . ?
C42 Ir1 Ru2 90.5(2) . . ?
C41 Ir1 Ru2 179.4(3) . . ?
C4 Ir1 Ru2 84.77(16) . . ?
C1 Ir1 Ru2 82.64(15) . . ?
Ge1 Ir1 Ru2 86.57(2) . . ?
Ge3 Ir1 Ru2 49.96(2) . . ?
Ru1 Ir1 Ru2 60.211(17) . . ?
C11 Ru1 C12 85.5(3) . . ?
C11 Ru1 C4 89.6(3) . . ?
C12 Ru1 C4 174.9(3) . . ?
C11 Ru1 Ge2 93.0(2) . . ?
C12 Ru1 Ge2 83.3(2) . . ?
C4 Ru1 Ge2 98.08(17) . . ?
C11 Ru1 Ge1 97.2(2) . . ?
C12 Ru1 Ge1 82.6(2) . . ?
C4 Ru1 Ge1 96.96(17) . . ?
Ge2 Ru1 Ge1 161.85(3) . . ?
C11 Ru1 Ru3 113.3(2) . . ?
C12 Ru1 Ru3 132.4(2) . . ?
C4 Ru1 Ru3 51.04(17) . . ?
Ge2 Ru1 Ru3 53.70(2) . . ?
Ge1 Ru1 Ru3 133.13(3) . . ?
C11 Ru1 Ir1 117.0(2) . . ?
C12 Ru1 Ir1 131.1(3) . . ?
C4 Ru1 Ir1 50.80(17) . . ?
Ge2 Ru1 Ir1 133.00(3) . . ?
Ge1 Ru1 Ir1 53.49(2) . . ?
Ru3 Ru1 Ir1 80.526(18) . . ?
C11 Ru1 Ru2 175.3(2) . . ?
C12 Ru1 Ru2 98.6(2) . . ?
C4 Ru1 Ru2 86.36(16) . . ?
Ge2 Ru1 Ru2 85.22(3) . . ?
Ge1 Ru1 Ru2 85.66(3) . . ?
Ru3 Ru1 Ru2 62.253(18) . . ?
Ir1 Ru1 Ru2 61.796(18) . . ?
C22 Ru2 C23 92.9(4) . . ?
C22 Ru2 C21 93.2(4) . . ?
C23 Ru2 C21 90.5(4) . . ?
C22 Ru2 Ge3 88.5(3) . . ?
C23 Ru2 Ge3 99.8(3) . . ?
C21 Ru2 Ge3 169.4(2) . . ?
C22 Ru2 Ru1 140.2(3) . . ?
C23 Ru2 Ru1 125.5(3) . . ?
C21 Ru2 Ru1 78.0(2) . . ?
Ge3 Ru2 Ru1 94.04(3) . . ?
C22 Ru2 Ir1 91.0(3) . . ?
C23 Ru2 Ir1 157.7(3) . . ?
C21 Ru2 Ir1 111.2(2) . . ?
Ge3 Ru2 Ir1 58.31(2) . . ?
Ru1 Ru2 Ir1 57.993(17) . . ?
C22 Ru2 Ru3 144.7(3) . . ?
C23 Ru2 Ru3 87.8(3) . . ?
C21 Ru2 Ru3 122.1(3) . . ?
Ge3 Ru2 Ru3 56.66(2) . . ?
Ru1 Ru2 Ru3 57.564(17) . . ?
Ir1 Ru2 Ru3 76.502(16) . . ?
C32 Ru3 C31 88.4(3) . . ?
C32 Ru3 C4 165.1(3) . . ?
C31 Ru3 C4 94.5(3) . . ?
C32 Ru3 C1 128.2(3) . . ?
C31 Ru3 C1 94.3(3) . . ?
C4 Ru3 C1 37.2(2) . . ?
C32 Ru3 Ge2 93.9(2) . . ?
C31 Ru3 Ge2 98.3(2) . . ?
C4 Ru3 Ge2 100.05(17) . . ?
C1 Ru3 Ge2 136.40(16) . . ?
C32 Ru3 Ge3 91.9(2) . . ?
C31 Ru3 Ge3 125.9(2) . . ?
C4 Ru3 Ge3 74.59(17) . . ?
C1 Ru3 Ge3 46.46(16) . . ?
Ge2 Ru3 Ge3 135.58(3) . . ?
C32 Ru3 Ru1 138.4(2) . . ?
C31 Ru3 Ru1 121.8(2) . . ?
C4 Ru3 Ru1 50.12(16) . . ?
C1 Ru3 Ru1 81.15(16) . . ?
Ge2 Ru3 Ru1 56.82(2) . . ?
Ge3 Ru3 Ru1 91.54(2) . . ?
C32 Ru3 Ru2 91.6(2) . . ?
C31 Ru3 Ru2 176.1(2) . . ?
C4 Ru3 Ru2 84.43(16) . . ?
C1 Ru3 Ru2 82.63(16) . . ?
Ge2 Ru3 Ru2 85.62(2) . . ?
Ge3 Ru3 Ru2 50.19(2) . . ?
Ru1 Ru3 Ru2 60.183(17) . . ?
C43 Ge1 C49 103.9(3) . . ?
C43 Ge1 Ir1 119.2(2) . . ?
C49 Ge1 Ir1 122.4(2) . . ?
C43 Ge1 Ru1 120.8(2) . . ?
C49 Ge1 Ru1 119.2(2) . . ?
Ir1 Ge1 Ru1 69.55(2) . . ?
C55 Ge2 C61 103.3(3) . . ?
C55 Ge2 Ru3 118.8(2) . . ?
C61 Ge2 Ru3 120.4(2) . . ?
C55 Ge2 Ru1 118.4(2) . . ?
C61 Ge2 Ru1 124.9(2) . . ?
Ru3 Ge2 Ru1 69.47(2) . . ?
C67 Ge3 C1 114.0(3) . . ?
C67 Ge3 Ru2 137.8(2) . . ?
C1 Ge3 Ru2 108.10(19) . . ?
C67 Ge3 Ru3 132.4(2) . . ?
C1 Ge3 Ru3 58.89(19) . . ?
Ru2 Ge3 Ru3 73.15(3) . . ?
C67 Ge3 Ir1 129.9(2) . . ?
C1 Ge3 Ir1 58.24(19) . . ?
Ru2 Ge3 Ir1 71.72(3) . . ?
Ru3 Ge3 Ir1 88.84(2) . . ?
C4 C1 C2 118.9(6) . . ?
C4 C1 Ge3 119.4(4) . . ?
C2 C1 Ge3 121.7(5) . . ?
C4 C1 Ru3 69.3(4) . . ?
C2 C1 Ru3 128.9(5) . . ?
Ge3 C1 Ru3 74.6(2) . . ?
C4 C1 Ir1 68.6(4) . . ?
C2 C1 Ir1 125.3(5) . . ?
Ge3 C1 Ir1 76.2(2) . . ?
Ru3 C1 Ir1 105.1(2) . . ?
O1 C2 O2 124.6(7) . . ?
O1 C2 C1 124.7(7) . . ?
O2 C2 C1 110.7(6) . . ?
C1 C4 C5 113.5(5) . . ?
C1 C4 Ru1 132.1(4) . . ?
C5 C4 Ru1 114.3(4) . . ?
C1 C4 Ir1 74.4(4) . . ?
C5 C4 Ir1 127.3(5) . . ?
Ru1 C4 Ir1 79.3(2) . . ?
C1 C4 Ru3 73.6(4) . . ?
C5 C4 Ru3 122.8(5) . . ?
Ru1 C4 Ru3 78.8(2) . . ?
Ir1 C4 Ru3 109.7(3) . . ?
O3 C5 O4 124.4(7) . . ?
O3 C5 C4 123.8(7) . . ?
O4 C5 C4 111.7(6) . . ?
O11 C11 Ru1 177.9(7) . . ?
O12 C12 Ru1 173.5(7) . . ?
O21 C21 Ru2 169.5(7) . . ?
O22 C22 Ru2 178.1(10) . . ?
O23 C23 Ru2 174.9(9) . . ?
O31 C31 Ru3 174.8(7) . . ?
O32 C32 Ru3 178.9(7) . . ?
O41 C41 Ir1 176.3(8) . . ?
O42 C42 Ir1 178.4(8) . . ?
C48 C43 C44 116.7(7) . . ?
C48 C43 Ge1 122.2(6) . . ?
C44 C43 Ge1 120.9(6) . . ?
C43 C44 C45 121.4(8) . . ?
C46 C45 C44 120.6(9) . . ?
C45 C46 C47 120.7(9) . . ?
C46 C47 C48 119.0(9) . . ?
C43 C48 C47 121.6(9) . . ?
C54 C49 C50 119.0(8) . . ?
C54 C49 Ge1 119.6(7) . . ?
C50 C49 Ge1 121.4(6) . . ?
C49 C50 C51 120.0(9) . . ?
C52 C51 C50 120.3(10) . . ?
C51 C52 C53 120.8(9) . . ?
C52 C53 C54 119.3(10) . . ?
C49 C54 C53 120.3(9) . . ?
C60 C55 C56 115.5(7) . . ?
C60 C55 Ge2 122.9(6) . . ?
C56 C55 Ge2 121.5(6) . . ?
C57 C56 C55 122.2(8) . . ?
C56 C57 C58 118.5(9) . . ?
C57 C58 C59 120.9(9) . . ?
C60 C59 C58 118.6(9) . . ?
C59 C60 C55 124.4(9) . . ?
C62 C61 C66 116.6(7) . . ?
C62 C61 Ge2 126.8(6) . . ?
C66 C61 Ge2 116.6(6) . . ?
C61 C62 C63 121.8(9) . . ?
C64 C63 C62 120.0(9) . . ?
C63 C64 C65 120.6(9) . . ?
C64 C65 C66 118.7(10) . . ?
C65 C66 C61 122.3(9) . . ?
C68 C67 C72 118.5(7) . . ?
C68 C67 Ge3 118.7(6) . . ?
C72 C67 Ge3 122.8(6) . . ?
C67 C68 C69 120.6(8) . . ?
C70 C69 C68 120.9(9) . . ?
C69 C70 C71 119.8(9) . . ?
C70 C71 C72 121.0(9) . . ?
C71 C72 C67 119.2(8) . . ?
Cl2S C1S Cl1S 112.5(7) . . ?
Cl3S C2S Cl4S 102.8 . . ?
C2 O2 C3 116.5(6) . . ?
C5 O4 C6 116.5(6) . . ?

loop_
_geom_bond_atom_site_label_1
_geom_bond_atom_site_label_2
_geom_bond_distance
_geom_bond_site_symmetry_2
_geom_bond_publ_flag
Ir1 C42 1.868(9) . ?
Ir1 C41 1.905(8) . ?
Ir1 C4 2.242(6) . ?
Ir1 C1 2.318(6) . ?
Ir1 Ge1 2.4384(8) . ?
Ir1 Ge3 2.6475(8) . ?
Ir1 Ru1 2.8428(7) . ?
Ir1 Ru2 2.9543(7) . ?
Ru1 C11 1.872(8) . ?
Ru1 C12 1.876(8) . ?
Ru1 C4 2.214(6) . ?
Ru1 Ge2 2.5294(10) . ?
Ru1 Ge1 2.5434(10) . ?
Ru1 Ru3 2.8302(7) . ?
Ru1 Ru2 2.9094(8) . ?
Ru2 C22 1.880(10) . ?
Ru2 C23 1.884(10) . ?
Ru2 C21 1.928(9) . ?
Ru2 Ge3 2.3820(9) . ?
Ru2 Ru3 2.9677(7) . ?
Ru3 C32 1.867(8) . ?
Ru3 C31 1.896(8) . ?
Ru3 C4 2.243(6) . ?
Ru3 C1 2.300(6) . ?
Ru3 Ge2 2.4356(8) . ?
Ru3 Ge3 2.5906(9) . ?
Ge1 C43 1.948(7) . ?
Ge1 C49 1.969(7) . ?
Ge2 C55 1.939(7) . ?
Ge2 C61 1.963(7) . ?
Ge3 C67 1.921(7) . ?
Ge3 C1 1.947(6) . ?
C1 C4 1.448(9) . ?
C1 C2 1.508(9) . ?
C2 O1 1.187(8) . ?
C2 O2 1.316(9) . ?
C3 O2 1.443(9) . ?
C4 C5 1.516(9) . ?
C5 O3 1.181(8) . ?
C5 O4 1.321(8) . ?
C6 O4 1.459(8) . ?
C11 O11 1.139(8) . ?
C12 O12 1.138(8) . ?
C21 O21 1.143(9) . ?
C22 O22 1.137(10) . ?
C23 O23 1.138(10) . ?
C31 O31 1.130(9) . ?
C32 O32 1.144(8) . ?
C41 O41 1.125(9) . ?
C42 O42 1.145(9) . ?
C43 C48 1.387(11) . ?
C43 C44 1.388(10) . ?
C44 C45 1.395(11) . ?
C45 C46 1.337(13) . ?
C46 C47 1.372(14) . ?
C47 C48 1.408(12) . ?
C49 C54 1.384(11) . ?
C49 C50 1.391(11) . ?
C50 C51 1.403(11) . ?
C51 C52 1.350(14) . ?
C52 C53 1.385(15) . ?
C53 C54 1.401(12) . ?
C55 C60 1.372(10) . ?
C55 C56 1.415(10) . ?
C56 C57 1.375(11) . ?
C57 C58 1.378(13) . ?
C58 C59 1.386(14) . ?
C59 C60 1.348(12) . ?
C61 C62 1.357(10) . ?
C61 C66 1.393(11) . ?
C62 C63 1.403(12) . ?
C63 C64 1.338(14) . ?
C64 C65 1.373(14) . ?
C65 C66 1.383(12) . ?
C67 C68 1.368(10) . ?
C67 C72 1.395(10) . ?
C68 C69 1.377(11) . ?
C69 C70 1.341(13) . ?
C70 C71 1.354(13) . ?
C71 C72 1.383(11) . ?
C1S Cl2S 1.705(11) . ?
C1S Cl1S 1.722(12) . ?
C2S Cl3S 1.6902 . ?
C2S Cl4S 1.7458 . ?
